data_1543540
loop_
_publ_author_name
'Sebhaoui, Jihad'
'El Bakri, Youness'
'Rayni, Ibtissam'
'Essassi, El Mokhtar'
'Mague, Joel T.'

_publ_section_title
;
 4-(2-Oxopropyl)-1,3-bis(prop-2-yn-1-yl)-2,3,4,5-tetrahydro-1,5-benzodiazepin-2(1<i>H</i>)-one
;
_journal_coeditor_code SJ4049
_journal_issue 6
_journal_name_full IUCrData
_journal_page_first x161013
_journal_paper_doi 10.1107/S2414314616010130
_journal_volume 1
_journal_year 2016
_chemical_formula_iupac 'C18 H16 N2 O2'
_chemical_formula_moiety 'C18 H16 N2 O2'
_chemical_formula_sum 'C18 H16 N2 O2'
_chemical_formula_weight 292.33
_chemical_name_systematic
4-(2-Oxopropylidene)-1,3-bis(prop-2-yn-1-yl)-2,3,4,5-tetrahydro-1<i>H</i>-1,5-benzodiazepin-2-one
_space_group_crystal_system triclinic
_space_group_IT_number 2
_space_group_name_Hall '-P 1'
_space_group_name_H-M_alt 'P -1'
_symmetry_space_group_name_Hall '-P 1'
_symmetry_space_group_name_H-M 'P -1'
_atom_sites_solution_hydrogens mixed
_atom_sites_solution_primary direct
_atom_sites_solution_secondary difmap
_audit_creation_method SHELXL-2014/7
_cell_angle_alpha 68.8030(10)
_cell_angle_beta 78.5200(10)
_cell_angle_gamma 72.9800(10)
_cell_formula_units_Z 2
_cell_length_a 8.6905(2)
_cell_length_b 9.0249(3)
_cell_length_c 10.8240(3)
_cell_measurement_reflns_used 5019
_cell_measurement_temperature 150(2)
_cell_measurement_theta_max 72.4006
_cell_measurement_theta_min 5.3525
_cell_volume 752.69(4)
_computing_cell_refinement
;
<i>SAINT</i> (Bruker, 2016)
;
_computing_data_collection
;
<i>APEX3</i> (Bruker, 2016)
;
_computing_data_reduction
;
<i>SAINT</i> (Bruker, 2016)
;
_computing_molecular_graphics
;
<i>DIAMOND</i> (Brandenburg & Putz, 2012) and
<i>Mercury</i> (Macrae <i>et al.</i>, 2008)
;
_computing_publication_material
;
<i>SHELXTL</i> (Sheldrick, 2008)
;
_computing_structure_refinement
;
<i>SHELXL2014</i> (Sheldrick, 2015<i>b</i>)
;
_computing_structure_solution
;
<i>SHELXT</i> (Sheldrick, 2015<i>a</i>)
;
_diffrn_ambient_temperature 150(2)
_diffrn_detector_area_resol_mean 10.4167
_diffrn_measured_fraction_theta_full 0.963
_diffrn_measured_fraction_theta_max 0.941
_diffrn_measurement_device_type 'Bruker D8 VENTURE PHOTON 100 CMOS'
_diffrn_measurement_method '\w scans'
_diffrn_radiation_monochromator mirror
_diffrn_radiation_type CuK\a
_diffrn_radiation_wavelength 1.54178
_diffrn_reflns_av_R_equivalents 0.0258
_diffrn_reflns_limit_h_max 10
_diffrn_reflns_limit_h_min -10
_diffrn_reflns_limit_k_max 11
_diffrn_reflns_limit_k_min -11
_diffrn_reflns_limit_l_max 13
_diffrn_reflns_limit_l_min -12
_diffrn_reflns_number 5877
_diffrn_reflns_theta_full 67.000
_diffrn_reflns_theta_max 72.394
_diffrn_reflns_theta_min 5.352
_exptl_absorpt_coefficient_mu 0.686
_exptl_absorpt_correction_T_max 0.92
_exptl_absorpt_correction_T_min 0.82
_exptl_absorpt_correction_type multi-scan
_exptl_absorpt_process_details
;
(<i>SADABS</i>, Bruker, 2016)
;
_exptl_crystal_colour colourless
_exptl_crystal_density_diffrn 1.290
_exptl_crystal_density_method 'not measured'
_exptl_crystal_description block
_exptl_crystal_F_000 308
_exptl_crystal_size_max 0.170
_exptl_crystal_size_mid 0.130
_exptl_crystal_size_min 0.130
_refine_diff_density_max 0.204
_refine_diff_density_min -0.218
_refine_ls_extinction_coef 0.0185(19)
_refine_ls_extinction_expression Fc^*^=kFc[1+0.001xFc^2^\l^3^/sin(2\q)]^-1/4^
_refine_ls_extinction_method
;
<i>SHELXL2014</i> (Sheldrick, 2015<i>b</i>)
;
_refine_ls_goodness_of_fit_ref 1.048
_refine_ls_hydrogen_treatment mixed
_refine_ls_matrix_type full
_refine_ls_number_parameters 205
_refine_ls_number_reflns 2802
_refine_ls_number_restraints 0
_refine_ls_restrained_S_all 1.048
_refine_ls_R_factor_all 0.0412
_refine_ls_R_factor_gt 0.0381
_refine_ls_shift/su_max 0.000
_refine_ls_shift/su_mean 0.000
_refine_ls_structure_factor_coef Fsqd
_refine_ls_weighting_details 'w=1/[\s^2^(Fo^2^)+(0.0623P)^2^+0.1660P] where P=(Fo^2^+2Fc^2^)/3'
_refine_ls_weighting_scheme calc
_refine_ls_wR_factor_gt 0.1043
_refine_ls_wR_factor_ref 0.1074
_reflns_number_gt 2554
_reflns_number_total 2802
_reflns_threshold_expression 'I > 2\s(I)'
_cod_data_source_file sj4049sup1.cif
_cod_data_source_block I
_cod_database_code 1543540
_shelx_space_group_comment
;
The symmetry employed for this shelxl refinement is uniquely defined
by the following loop, which should always be used as a source of
symmetry information in preference to the above space-group names.
They are only intended as comments.
;
_shelx_estimated_absorpt_t_min 0.892
_shelx_estimated_absorpt_t_max 0.916

loop_
_space_group_symop_operation_xyz
'x, y, z'
'-x, -y, -z'

loop_
_atom_site_type_symbol
_atom_site_label
_atom_site_fract_x
_atom_site_fract_y
_atom_site_fract_z
_atom_site_U_iso_or_equiv
_atom_site_adp_type
_atom_site_calc_flag
_atom_site_occupancy
O O1 0.29131(10) -0.00462(10) 0.35510(9) 0.0299(2) Uani d 1
O O2 0.08148(11) 0.34999(11) 0.72733(8) 0.0283(2) Uani d 1
H H2A 0.225(2) 0.395(2) 0.5665(18) 0.041(4) Uiso d 1
N N1 0.44188(11) 0.17555(12) 0.32357(10) 0.0235(2) Uani d 1
N N2 0.24209(12) 0.37133(12) 0.48668(10) 0.0222(2) Uani d 1
C C1 0.36309(13) 0.42678(14) 0.38710(12) 0.0220(3) Uani d 1
C C2 0.39430(14) 0.57554(15) 0.37361(13) 0.0265(3) Uani d 1
H H2 0.3329 0.6365 0.4301 0.032 Uiso calc 1
C C3 0.51333(16) 0.63519(16) 0.27926(14) 0.0313(3) Uani d 1
H H3 0.5339 0.7361 0.2716 0.038 Uiso calc 1
C C4 0.60277(16) 0.54749(17) 0.19572(14) 0.0345(3) Uani d 1
H H4 0.6834 0.5892 0.1298 0.041 Uiso calc 1
C C5 0.57435(15) 0.39900(17) 0.20856(14) 0.0305(3) Uani d 1
H H5 0.6356 0.3396 0.1509 0.037 Uiso calc 1
C C6 0.45668(14) 0.33579(14) 0.30532(12) 0.0232(3) Uani d 1
C C7 0.29822(14) 0.13457(14) 0.33893(11) 0.0221(3) Uani d 1
C C8 0.14850(13) 0.27376(14) 0.34124(12) 0.0210(3) Uani d 1
H H8 0.1702 0.3757 0.2708 0.025 Uiso calc 1
C C9 0.13465(13) 0.29586(13) 0.47525(12) 0.0205(3) Uani d 1
C C10 0.02525(13) 0.23893(14) 0.57948(12) 0.0224(3) Uani d 1
H H10 -0.0429 0.1812 0.5672 0.027 Uiso calc 1
C C11 0.00868(14) 0.26233(14) 0.70643(12) 0.0235(3) Uani d 1
C C12 -0.10022(16) 0.17527(17) 0.81733(13) 0.0311(3) Uani d 1
H H12A -0.1656 0.1320 0.7809 0.047 Uiso calc 1
H H12B -0.1717 0.2522 0.8611 0.047 Uiso calc 1
H H12C -0.0345 0.0848 0.8824 0.047 Uiso calc 1
C C13 0.59039(15) 0.04794(15) 0.31350(14) 0.0289(3) Uani d 1
H H13A 0.6825 0.0767 0.3329 0.035 Uiso calc 1
H H13B 0.5781 -0.0576 0.3814 0.035 Uiso calc 1
C C14 0.62650(15) 0.02832(15) 0.18111(14) 0.0305(3) Uani d 1
C C15 0.65303(19) 0.00942(19) 0.07573(16) 0.0421(4) Uani d 1
H H15 0.6744 -0.0058 -0.0090 0.050 Uiso calc 1
C C16 -0.00053(14) 0.24122(15) 0.31059(12) 0.0249(3) Uani d 1
H H16A -0.0093 0.1284 0.3643 0.030 Uiso calc 1
H H16B -0.0994 0.3185 0.3341 0.030 Uiso calc 1
C C17 0.01388(14) 0.26199(15) 0.16813(13) 0.0271(3) Uani d 1
C C18 0.03206(17) 0.28788(17) 0.05105(14) 0.0336(3) Uani d 1
H H18 0.0466 0.3086 -0.0425 0.040 Uiso calc 1

loop_
_atom_site_aniso_label
_atom_site_aniso_U_11
_atom_site_aniso_U_22
_atom_site_aniso_U_33
_atom_site_aniso_U_12
_atom_site_aniso_U_13
_atom_site_aniso_U_23
O1 0.0299(5) 0.0217(4) 0.0404(5) -0.0055(3) -0.0037(4) -0.0135(4)
O2 0.0341(5) 0.0294(5) 0.0250(5) -0.0108(4) -0.0018(4) -0.0113(4)
N1 0.0198(5) 0.0203(5) 0.0298(5) -0.0021(4) -0.0012(4) -0.0104(4)
N2 0.0231(5) 0.0224(5) 0.0234(5) -0.0063(4) -0.0021(4) -0.0095(4)
C1 0.0194(5) 0.0221(6) 0.0241(6) -0.0043(4) -0.0048(4) -0.0062(5)
C2 0.0255(6) 0.0227(6) 0.0329(7) -0.0040(5) -0.0076(5) -0.0100(5)
C3 0.0299(6) 0.0262(6) 0.0407(7) -0.0117(5) -0.0080(5) -0.0080(6)
C4 0.0281(6) 0.0361(7) 0.0388(7) -0.0152(5) 0.0008(5) -0.0079(6)
C5 0.0241(6) 0.0327(7) 0.0350(7) -0.0081(5) 0.0022(5) -0.0131(6)
C6 0.0201(5) 0.0215(6) 0.0280(6) -0.0042(4) -0.0044(4) -0.0079(5)
C7 0.0236(6) 0.0217(6) 0.0216(6) -0.0042(4) -0.0017(4) -0.0091(5)
C8 0.0199(5) 0.0207(6) 0.0231(6) -0.0039(4) -0.0027(4) -0.0085(5)
C9 0.0194(5) 0.0166(5) 0.0250(6) -0.0001(4) -0.0053(4) -0.0080(5)
C10 0.0218(5) 0.0209(5) 0.0251(6) -0.0047(4) -0.0029(4) -0.0082(5)
C11 0.0229(5) 0.0207(6) 0.0246(6) -0.0019(4) -0.0048(4) -0.0062(5)
C12 0.0325(7) 0.0364(7) 0.0243(6) -0.0128(5) -0.0015(5) -0.0067(6)
C13 0.0220(6) 0.0245(6) 0.0373(7) 0.0006(5) -0.0034(5) -0.0114(5)
C14 0.0236(6) 0.0235(6) 0.0408(8) -0.0042(5) 0.0050(5) -0.0118(6)
C15 0.0430(8) 0.0423(8) 0.0427(9) -0.0178(7) 0.0148(6) -0.0200(7)
C16 0.0224(6) 0.0278(6) 0.0270(6) -0.0053(5) -0.0038(4) -0.0119(5)
C17 0.0246(6) 0.0283(6) 0.0319(7) -0.0050(5) -0.0058(5) -0.0134(5)
C18 0.0370(7) 0.0386(7) 0.0302(7) -0.0101(6) -0.0055(5) -0.0151(6)

loop_
_atom_type_symbol
_atom_type_description
_atom_type_scat_dispersion_real
_atom_type_scat_dispersion_imag
_atom_type_scat_source
C C 0.0181 0.0091 'International Tables Vol C Tables 4.2.6.8 and 6.1.1.4'
H H 0.0000 0.0000 'International Tables Vol C Tables 4.2.6.8 and 6.1.1.4'
N N 0.0311 0.0180 'International Tables Vol C Tables 4.2.6.8 and 6.1.1.4'
O O 0.0492 0.0322 'International Tables Vol C Tables 4.2.6.8 and 6.1.1.4'

loop_
_geom_angle_atom_site_label_1
_geom_angle_atom_site_label_2
_geom_angle_atom_site_label_3
_geom_angle
C7 N1 C6 124.46(9)
C7 N1 C13 116.81(10)
C6 N1 C13 118.50(9)
C9 N2 C1 125.92(10)
C9 N2 H2A 114.6(11)
C1 N2 H2A 119.3(11)
C2 C1 C6 119.19(11)
C2 C1 N2 118.15(10)
C6 C1 N2 122.61(10)
C3 C2 C1 120.91(11)
C3 C2 H2 119.5
C1 C2 H2 119.5
C2 C3 C4 119.91(12)
C2 C3 H3 120.0
C4 C3 H3 120.0
C5 C4 C3 119.92(12)
C5 C4 H4 120.0
C3 C4 H4 120.0
C4 C5 C6 120.72(12)
C4 C5 H5 119.6
C6 C5 H5 119.6
C5 C6 C1 119.31(11)
C5 C6 N1 118.84(11)
C1 C6 N1 121.74(10)
O1 C7 N1 122.21(11)
O1 C7 C8 123.08(10)
N1 C7 C8 114.65(10)
C9 C8 C7 105.29(9)
C9 C8 C16 115.45(9)
C7 C8 C16 111.90(9)
C9 C8 H8 108.0
C7 C8 H8 108.0
C16 C8 H8 108.0
N2 C9 C10 122.14(10)
N2 C9 C8 115.06(10)
C10 C9 C8 122.76(10)
C9 C10 C11 123.22(10)
C9 C10 H10 118.4
C11 C10 H10 118.4
O2 C11 C10 122.72(11)
O2 C11 C12 119.61(11)
C10 C11 C12 117.67(10)
C11 C12 H12A 109.5
C11 C12 H12B 109.5
H12A C12 H12B 109.5
C11 C12 H12C 109.5
H12A C12 H12C 109.5
H12B C12 H12C 109.5
C14 C13 N1 112.32(10)
C14 C13 H13A 109.1
N1 C13 H13A 109.1
C14 C13 H13B 109.1
N1 C13 H13B 109.1
H13A C13 H13B 107.9
C15 C14 C13 178.17(14)
C14 C15 H15 180.0
C17 C16 C8 109.32(10)
C17 C16 H16A 109.8
C8 C16 H16A 109.8
C17 C16 H16B 109.8
C8 C16 H16B 109.8
H16A C16 H16B 108.3
C18 C17 C16 174.84(13)
C17 C18 H18 180.0

loop_
_geom_bond_atom_site_label_1
_geom_bond_atom_site_label_2
_geom_bond_distance
O1 C7 1.2219(14)
O2 C11 1.2478(15)
N1 C7 1.3662(15)
N1 C6 1.4280(15)
N1 C13 1.4726(15)
N2 C9 1.3529(14)
N2 C1 1.4088(15)
N2 H2A 0.939(18)
C1 C2 1.3975(16)
C1 C6 1.4027(17)
C2 C3 1.3823(18)
C2 H2 0.9500
C3 C4 1.388(2)
C3 H3 0.9500
C4 C5 1.3862(19)
C4 H4 0.9500
C5 C6 1.3969(17)
C5 H5 0.9500
C7 C8 1.5247(15)
C8 C9 1.5113(15)
C8 C16 1.5290(15)
C8 H8 1.0000
C9 C10 1.3713(17)
C10 C11 1.4376(16)
C10 H10 0.9500
C11 C12 1.5017(17)
C12 H12A 0.9800
C12 H12B 0.9800
C12 H12C 0.9800
C13 C14 1.4681(18)
C13 H13A 0.9900
C13 H13B 0.9900
C14 C15 1.182(2)
C15 H15 0.9500
C16 C17 1.4685(17)
C16 H16A 0.9900
C16 H16B 0.9900
C17 C18 1.1888(19)
C18 H18 0.9500

loop_
_geom_hbond_atom_site_label_D
_geom_hbond_atom_site_label_H
_geom_hbond_atom_site_label_A
_geom_hbond_site_symmetry_A
_geom_hbond_distance_DH
_geom_hbond_distance_HA
_geom_hbond_distance_DA
_geom_hbond_angle_DHA
N2 H2A O2 . 0.939(18) 1.918(18) 2.6678(13) 135.2(14)
C18 H18 O2 1_554 0.95 2.35 3.3012(16) 178
C12 H12A O1 2_556 0.98 2.70 3.664(2) 168

loop_
_geom_torsion_atom_site_label_1
_geom_torsion_atom_site_label_2
_geom_torsion_atom_site_label_3
_geom_torsion_atom_site_label_4
_geom_torsion
C9 N2 C1 C2 141.12(11)
C9 N2 C1 C6 -41.41(16)
C6 C1 C2 C3 1.36(17)
N2 C1 C2 C3 178.93(11)
C1 C2 C3 C4 0.50(19)
C2 C3 C4 C5 -1.1(2)
C3 C4 C5 C6 -0.2(2)
C4 C5 C6 C1 2.10(19)
C4 C5 C6 N1 -174.11(11)
C2 C1 C6 C5 -2.63(17)
N2 C1 C6 C5 179.92(11)
C2 C1 C6 N1 173.46(10)
N2 C1 C6 N1 -3.99(17)
C7 N1 C6 C5 -136.02(12)
C13 N1 C6 C5 38.24(16)
C7 N1 C6 C1 47.87(16)
C13 N1 C6 C1 -137.87(12)
C6 N1 C7 O1 -179.55(11)
C13 N1 C7 O1 6.11(17)
C6 N1 C7 C8 -2.49(16)
C13 N1 C7 C8 -176.84(10)
O1 C7 C8 C9 103.58(12)
N1 C7 C8 C9 -73.45(12)
O1 C7 C8 C16 -22.58(16)
N1 C7 C8 C16 160.39(10)
C1 N2 C9 C10 176.94(10)
C1 N2 C9 C8 -0.93(15)
C7 C8 C9 N2 74.96(11)
C16 C8 C9 N2 -161.10(10)
C7 C8 C9 C10 -102.89(12)
C16 C8 C9 C10 21.05(15)
N2 C9 C10 C11 3.68(17)
C8 C9 C10 C11 -178.62(10)
C9 C10 C11 O2 7.22(18)
C9 C10 C11 C12 -172.22(11)
C7 N1 C13 C14 77.54(14)
C6 N1 C13 C14 -97.15(13)
C9 C8 C16 C17 166.39(10)
C7 C8 C16 C17 -73.20(12)

_cod_database_fobs_code 1543540
